data_1565461
loop_
_publ_author_name
'Tang, Haiming'
'Saunders, Graham C.'
'Ma, Xiaochuan'
'Henderson, William'

_publ_section_title
;
 Pyrrole thioamide complexes of the d8 metals platinum(II), palladium(II)
 and gold(III)
;
_journal_name_full 'Inorganica Chimica Acta'
_journal_page_first 119282
_journal_paper_doi 10.1016/j.ica.2019.119282
_journal_volume 502
_journal_year 2020
_chemical_formula_moiety 'C20 H19 Au N4 O2 S'
_chemical_formula_sum 'C20 H19 Au N4 O2 S'
_chemical_formula_weight 576.43
_space_group_crystal_system monoclinic
_space_group_IT_number 14
_space_group_name_Hall '-P 2yn'
_space_group_name_H-M_alt 'P 1 21/n 1'
_symmetry_Int_Tables_number 14
_atom_sites_solution_primary iterative
_cell_angle_alpha 90
_cell_angle_beta 92.8016(14)
_cell_angle_gamma 90
_cell_formula_units_Z 4
_cell_length_a 15.0999(2)
_cell_length_b 8.23711(15)
_cell_length_c 15.1811(2)
_cell_measurement_reflns_used 5110
_cell_measurement_temperature 99.95(13)
_cell_measurement_theta_max 73.9020
_cell_measurement_theta_min 4.0190
_cell_volume 1885.96(5)
_computing_cell_refinement
;
CrysAlisPro, Agilent Technologies,
Version 1.171.37.35h (release 09-02-2015 CrysAlis171 .NET)
(compiled Feb  9 2015,16:26:32)
;
_computing_data_collection
;
CrysAlisPro, Agilent Technologies,
Version 1.171.37.35h (release 09-02-2015 CrysAlis171 .NET)
(compiled Feb  9 2015,16:26:32)
;
_computing_data_reduction
;
CrysAlisPro, Agilent Technologies,
Version 1.171.37.35h (release 09-02-2015 CrysAlis171 .NET)
(compiled Feb  9 2015,16:26:32)
;
_computing_molecular_graphics 'Olex2 (Dolomanov et al., 2009)'
_computing_publication_material 'Olex2 (Dolomanov et al., 2009)'
_computing_structure_refinement 'olex2.refine (Bourhis et al., 2015)'
_computing_structure_solution 'olex2.solve (Bourhis et al., 2015)'
_diffrn_ambient_environment N~2~
_diffrn_ambient_temperature 99.95(13)
_diffrn_detector 'CCD plate'
_diffrn_detector_area_resol_mean 10.7110
_diffrn_detector_type Atlas
_diffrn_measured_fraction_theta_full 0.9559
_diffrn_measured_fraction_theta_max 0.9559
_diffrn_measurement_details
;
#__ type_ start__ end____ width___ exp.time_
  1 omega   16.00  115.00   1.0000    1.1100
omega____ theta____ kappa____ phi______ frames
    -       40.2978   38.0000 -150.0000 99

#__ type_ start__ end____ width___ exp.time_
  2 omega   16.00  115.00   1.0000    1.1100
omega____ theta____ kappa____ phi______ frames
    -       40.2978   38.0000  -60.0000 99

#__ type_ start__ end____ width___ exp.time_
  3 omega   24.00  109.00   1.0000    4.4350
omega____ theta____ kappa____ phi______ frames
    -      106.8887  -94.0000 -150.0000 85

#__ type_ start__ end____ width___ exp.time_
  4 omega   31.00   69.00   1.0000    4.4350
omega____ theta____ kappa____ phi______ frames
    -      106.8887  -30.0000    0.0000 38

#__ type_ start__ end____ width___ exp.time_
  5 omega   31.00   69.00   1.0000    4.4350
omega____ theta____ kappa____ phi______ frames
    -      106.8887  -30.0000  -30.0000 38

#__ type_ start__ end____ width___ exp.time_
  6 omega   24.00  109.00   1.0000    4.4350
omega____ theta____ kappa____ phi______ frames
    -      106.8887  -94.0000  -90.0000 85

#__ type_ start__ end____ width___ exp.time_
  7 omega   25.00  158.00   1.0000    4.4350
omega____ theta____ kappa____ phi______ frames
    -      106.8887  -15.0000   30.0000 133

#__ type_ start__ end____ width___ exp.time_
  8 omega   34.00   77.00   1.0000    4.4350
omega____ theta____ kappa____ phi______ frames
    -      106.8887  -45.0000    0.0000 43

#__ type_ start__ end____ width___ exp.time_
  9 omega  -96.00   -2.00   1.0000    1.1100
omega____ theta____ kappa____ phi______ frames
    -      -40.2978  125.0000  120.0000 94

#__ type_ start__ end____ width___ exp.time_
 10 omega    8.00  116.00   1.0000    1.1100
omega____ theta____ kappa____ phi______ frames
    -       40.2978   77.0000   60.0000 108

#__ type_ start__ end____ width___ exp.time_
 11 omega   81.00  158.00   1.0000    4.4350
omega____ theta____ kappa____ phi______ frames
    -      106.8887   45.0000  120.0000 77

#__ type_ start__ end____ width___ exp.time_
 12 omega   34.00   77.00   1.0000    4.4350
omega____ theta____ kappa____ phi______ frames
    -      106.8887  -45.0000  -60.0000 43

#__ type_ start__ end____ width___ exp.time_
 13 omega   79.00  104.00   1.0000    4.4350
omega____ theta____ kappa____ phi______ frames
    -      106.8887   30.0000 -150.0000 25

#__ type_ start__ end____ width___ exp.time_
 14 omega   81.00  158.00   1.0000    4.4350
omega____ theta____ kappa____ phi______ frames
    -      106.8887   45.0000   60.0000 77
;
_diffrn_measurement_device 'four-circle diffractometer'
_diffrn_measurement_device_type 'SuperNova, Single source at offset, Atlas'
_diffrn_measurement_method '\w scans'
_diffrn_orient_matrix_UB_11 -0.0160375000
_diffrn_orient_matrix_UB_12 0.0348118000
_diffrn_orient_matrix_UB_13 -0.0991620000
_diffrn_orient_matrix_UB_21 0.1005977000
_diffrn_orient_matrix_UB_22 0.0180395000
_diffrn_orient_matrix_UB_23 -0.0094826000
_diffrn_orient_matrix_UB_31 0.0068638000
_diffrn_orient_matrix_UB_32 -0.1829686000
_diffrn_orient_matrix_UB_33 -0.0199511000
_diffrn_radiation_monochromator mirror
_diffrn_radiation_probe x-ray
_diffrn_radiation_type 'Cu K\a'
_diffrn_radiation_wavelength 1.54184
_diffrn_reflns_av_R_equivalents 0.0370
_diffrn_reflns_av_unetI/netI 0.0395
_diffrn_reflns_limit_h_max 18
_diffrn_reflns_limit_h_min -18
_diffrn_reflns_limit_k_max 6
_diffrn_reflns_limit_k_min -10
_diffrn_reflns_limit_l_max 18
_diffrn_reflns_limit_l_min -18
_diffrn_reflns_number 10760
_diffrn_reflns_theta_full 73.9615
_diffrn_reflns_theta_max 73.96
_diffrn_reflns_theta_min 4.03
_diffrn_source 'sealed X-ray tube'
_diffrn_source_type 'SuperNova (Cu) X-ray Source'
_exptl_absorpt_coefficient_mu 15.900
_exptl_absorpt_correction_T_max 0.816
_exptl_absorpt_correction_T_min 0.454
_exptl_absorpt_correction_type gaussian
_exptl_absorpt_process_details
;
CrysAlisPro, Agilent Technologies,
Version 1.171.37.35h (release 09-02-2015 CrysAlis171 .NET)
(compiled Feb  9 2015,16:26:32)
Numerical absorption correction based on gaussian integration over
			a multifaceted crystal model
Empirical absorption correction using spherical harmonics,
 implemented in SCALE3 ABSPACK scaling algorithm.
;
_exptl_crystal_colour yellow
_exptl_crystal_colour_primary yellow
_exptl_crystal_density_diffrn 2.0300
_exptl_crystal_description plate
_exptl_crystal_F_000 1099.9832
_exptl_crystal_size_max 0.1425
_exptl_crystal_size_mid 0.0742
_exptl_crystal_size_min 0.0324
_refine_diff_density_max 1.6978
_refine_diff_density_min -1.5974
_refine_diff_density_rms 0.2385
_refine_ls_d_res_high 0.8021
_refine_ls_d_res_low 10.9643
_refine_ls_goodness_of_fit_ref 1.0682
_refine_ls_hydrogen_treatment constr
_refine_ls_matrix_type full
_refine_ls_number_constraints 33
_refine_ls_number_parameters 255
_refine_ls_number_reflns 3659
_refine_ls_number_restraints 0
_refine_ls_restrained_S_all 1.0682
_refine_ls_R_factor_all 0.0323
_refine_ls_R_factor_gt 0.0263
_refine_ls_shift/su_max 0.0000
_refine_ls_shift/su_mean 0.0000
_refine_ls_structure_factor_coef Fsqd
_refine_ls_weighting_details 'w=1/[\s^2^(Fo^2^)+(0.0390P)^2^+4.9210P] where P=(Fo^2^+2Fc^2^)/3'
_refine_ls_weighting_scheme calc
_refine_ls_wR_factor_gt 0.0712
_refine_ls_wR_factor_ref 0.0739
_reflns_Friedel_coverage 0.0
_reflns_limit_h_max 12
_reflns_limit_h_min -18
_reflns_limit_k_max 10
_reflns_limit_k_min 0
_reflns_limit_l_max 18
_reflns_limit_l_min -12
_reflns_number_gt 3233
_reflns_number_total 3659
_reflns_threshold_expression I>=2u(I)
_cod_data_source_file ICA-2020-502-119282.cif
_cod_data_source_block Crystal95
_cod_original_sg_symbol_Hall '-P 2ybc (x-z,y,z)'
_cod_database_code 1565461
_chemical_oxdiff_formula C20H19AuN4O2S
_reflns_odcompleteness_completeness 98.92
_reflns_odcompleteness_iscentric 1
_reflns_odcompleteness_theta 66.97
_olex2_refinement_description
;
1. Fixed Uiso
 At 1.2 times of:
  All C(H) groups, All C(H,H) groups
 At 1.5 times of:
  All C(H,H,H) groups
2.a Secondary CH2 refined with riding coordinates:
 C19(H19a,H19b)
2.b Aromatic/amide H refined with riding coordinates:
 C16(H16), C13(H13), C1(H1), C12(H12), C15(H15), C24(H24), C26(H26), C25(H25),
 C23(H23), C2(H2), C3(H3)
2.c Idealised Me refined as rotating group:
 C18(H18a,H18b,H18c), C17(H17a,H17b,H17c)
;

loop_
_space_group_symop_id
_space_group_symop_operation_xyz
1 x,y,z
2 -x+1/2,y+1/2,-z+1/2
3 -x,-y,-z
4 x-1/2,-y-1/2,z-1/2

loop_
_atom_site_label
_atom_site_type_symbol
_atom_site_fract_x
_atom_site_fract_y
_atom_site_fract_z
_atom_site_U_iso_or_equiv
_atom_site_adp_type
_atom_site_occupancy
_atom_site_refinement_flags_posn
Au1 Au 0.329248(11) 0.55992(2) 0.880305(11) 0.01204(8) Uani 1.000000 .
S1 S 0.26957(7) 0.76838(15) 0.95640(7) 0.0154(2) Uani 1.000000 .
O2 O 0.1754(2) 1.4769(5) 1.1522(3) 0.0243(8) Uani 1.000000 .
N1 N 0.1996(3) 0.4764(6) 0.8622(3) 0.0157(8) Uani 1.000000 .
O1 O 0.1556(3) 1.3451(5) 1.2739(2) 0.0277(9) Uani 1.000000 .
C4 C 0.1353(3) 0.5572(6) 0.9064(3) 0.0165(10) Uani 1.000000 .
N2 N 0.0996(3) 0.7730(6) 1.0030(3) 0.0186(9) Uani 1.000000 .
C19 C 0.4928(3) 0.3727(6) 0.8735(3) 0.0160(10) Uani 1.000000 .
H19a H 0.4880(3) 0.3151(6) 0.9288(3) 0.0193(12) Uiso 1.000000 R
H19b H 0.5373(3) 0.3189(6) 0.8399(3) 0.0193(12) Uiso 1.000000 R
C16 C 0.1429(3) 0.9103(7) 1.1404(3) 0.0178(10) Uani 1.000000 .
H16 H 0.1493(3) 0.8106(7) 1.1688(3) 0.0214(12) Uiso 1.000000 R
C13 C 0.1244(3) 1.2091(7) 1.0536(3) 0.0187(10) Uani 1.000000 .
H13 H 0.1194(3) 1.3090(7) 1.0252(3) 0.0225(12) Uiso 1.000000 R
N3 N 0.1598(3) 1.3509(6) 1.1927(3) 0.0195(9) Uani 1.000000 .
N4 N 0.4043(3) 0.3705(5) 0.8221(3) 0.0147(8) Uani 1.000000 .
C11 C 0.1197(3) 0.9170(6) 1.0494(3) 0.0159(10) Uani 1.000000 .
C1 C 0.1573(3) 0.3608(6) 0.8115(3) 0.0178(10) Uani 1.000000 .
H1 H 0.1849(3) 0.2887(6) 0.7745(3) 0.0214(12) Uiso 1.000000 R
C22 C 0.5195(3) 0.5436(7) 0.8911(3) 0.0179(11) Uani 1.000000 .
C14 C 0.1462(3) 1.2001(7) 1.1433(3) 0.0152(10) Uani 1.000000 .
C21 C 0.4519(3) 0.6589(6) 0.8971(3) 0.0134(9) Uani 1.000000 .
C9 C 0.1576(3) 0.6983(6) 0.9594(3) 0.0133(9) Uani 1.000000 .
C12 C 0.1103(3) 1.0663(6) 1.0075(3) 0.0184(10) Uani 1.000000 .
H12 H 0.0942(3) 1.0701(6) 0.9476(3) 0.0221(13) Uiso 1.000000 R
C15 C 0.1561(3) 1.0532(7) 1.1871(3) 0.0175(10) Uani 1.000000 .
H15 H 0.1715(3) 1.0507(7) 1.2472(3) 0.0210(13) Uiso 1.000000 R
C18 C 0.4167(3) 0.4118(6) 0.7277(3) 0.0163(10) Uani 1.000000 .
H18a H 0.3598(3) 0.420(4) 0.6969(6) 0.0245(15) Uiso 1.000000 GR
H18b H 0.447(2) 0.514(2) 0.7243(3) 0.0245(15) Uiso 1.000000 GR
H18c H 0.451(2) 0.328(2) 0.7012(7) 0.0245(15) Uiso 1.000000 GR
C24 C 0.6276(3) 0.7575(7) 0.9154(3) 0.0216(11) Uani 1.000000 .
H24 H 0.6864(3) 0.7908(7) 0.9227(3) 0.0259(14) Uiso 1.000000 R
C26 C 0.4720(3) 0.8216(7) 0.9099(3) 0.0173(10) Uani 1.000000 .
H26 H 0.4267(3) 0.8976(7) 0.9129(3) 0.0207(12) Uiso 1.000000 R
C25 C 0.5600(3) 0.8712(7) 0.9181(3) 0.0220(11) Uani 1.000000 .
H25 H 0.5736(3) 0.9807(7) 0.9254(3) 0.0264(14) Uiso 1.000000 R
C23 C 0.6083(3) 0.5947(8) 0.9019(3) 0.0229(12) Uani 1.000000 .
H23 H 0.6540(3) 0.5192(8) 0.9000(3) 0.0275(14) Uiso 1.000000 R
C2 C 0.0669(3) 0.3666(7) 0.8233(3) 0.0206(11) Uani 1.000000 .
H2 H 0.0238(3) 0.3003(7) 0.7962(3) 0.0248(13) Uiso 1.000000 R
C17 C 0.3666(4) 0.2046(7) 0.8269(3) 0.0225(11) Uani 1.000000 .
H17a H 0.350(3) 0.183(2) 0.8861(7) 0.0337(17) Uiso 1.000000 GR
H17b H 0.3150(16) 0.1968(16) 0.788(2) 0.0337(17) Uiso 1.000000 GR
H17c H 0.4100(10) 0.1268(8) 0.810(3) 0.0337(17) Uiso 1.000000 GR
C3 C 0.0527(3) 0.4909(7) 0.8837(3) 0.0176(10) Uani 1.000000 .
H3 H -0.0014(3) 0.5229(7) 0.9047(3) 0.0211(12) Uiso 1.000000 R

loop_
_atom_site_aniso_label
_atom_site_aniso_U_11
_atom_site_aniso_U_22
_atom_site_aniso_U_33
_atom_site_aniso_U_12
_atom_site_aniso_U_13
_atom_site_aniso_U_23
Au1 0.01532(11) 0.01026(13) 0.01056(10) 0.00151(7) 0.00081(7) -0.00070(7)
S1 0.0156(5) 0.0116(6) 0.0190(5) 0.0010(4) 0.0016(4) -0.0063(4)
O2 0.0261(18) 0.016(2) 0.031(2) -0.0061(16) -0.0006(15) -0.0004(17)
N1 0.0182(19) 0.016(2) 0.0134(18) -0.0038(18) 0.0011(15) -0.0021(16)
O1 0.0336(19) 0.032(2) 0.0183(17) -0.0092(18) 0.0061(15) -0.0097(16)
C4 0.019(2) 0.018(3) 0.013(2) 0.002(2) 0.0000(17) 0.0027(18)
N2 0.0178(18) 0.020(3) 0.0185(19) -0.0006(18) 0.0027(15) -0.0032(17)
C19 0.020(2) 0.014(3) 0.014(2) 0.007(2) -0.0004(17) -0.0014(18)
C16 0.021(2) 0.016(3) 0.016(2) 0.003(2) 0.0016(18) 0.0020(19)
C13 0.017(2) 0.021(3) 0.019(2) -0.001(2) 0.0020(17) 0.003(2)
N3 0.0142(18) 0.026(3) 0.019(2) 0.0017(18) 0.0004(15) -0.0023(18)
N4 0.0187(18) 0.013(2) 0.0127(18) 0.0047(17) 0.0006(14) -0.0008(15)
C11 0.013(2) 0.018(3) 0.017(2) 0.0004(19) 0.0036(17) -0.0049(19)
C1 0.027(2) 0.009(3) 0.017(2) -0.001(2) -0.0006(18) -0.0030(18)
C22 0.021(2) 0.023(3) 0.0090(19) 0.001(2) 0.0020(17) -0.0025(18)
C14 0.0119(19) 0.016(3) 0.018(2) -0.0005(19) 0.0050(16) -0.0021(19)
C21 0.015(2) 0.016(3) 0.0096(19) 0.0017(19) 0.0007(15) -0.0005(17)
C9 0.0143(19) 0.013(3) 0.0129(19) 0.0011(19) 0.0003(15) 0.0003(18)
C12 0.020(2) 0.019(3) 0.016(2) 0.002(2) 0.0012(18) -0.0006(19)
C15 0.016(2) 0.022(3) 0.014(2) 0.001(2) 0.0003(17) 0.0001(19)
C18 0.025(2) 0.016(3) 0.009(2) 0.003(2) 0.0039(17) -0.0014(18)
C24 0.016(2) 0.033(3) 0.016(2) -0.003(2) 0.0029(17) -0.002(2)
C26 0.021(2) 0.018(3) 0.012(2) -0.001(2) -0.0019(17) -0.0006(19)
C25 0.027(2) 0.025(3) 0.014(2) -0.011(2) 0.0029(19) -0.001(2)
C23 0.018(2) 0.038(4) 0.013(2) 0.009(2) 0.0023(18) -0.003(2)
C2 0.022(2) 0.021(3) 0.019(2) -0.003(2) -0.0032(19) 0.002(2)
C17 0.031(3) 0.015(3) 0.022(2) -0.001(2) 0.004(2) 0.000(2)
C3 0.018(2) 0.019(3) 0.016(2) 0.001(2) 0.0011(18) 0.003(2)

loop_
_atom_type_symbol
_atom_type_scat_dispersion_real
_atom_type_scat_dispersion_imag
_atom_type_scat_Cromer_Mann_a1
_atom_type_scat_Cromer_Mann_a2
_atom_type_scat_Cromer_Mann_a3
_atom_type_scat_Cromer_Mann_a4
_atom_type_scat_Cromer_Mann_b1
_atom_type_scat_Cromer_Mann_b2
_atom_type_scat_Cromer_Mann_b3
_atom_type_scat_Cromer_Mann_b4
_atom_type_scat_Cromer_Mann_c
_atom_type_scat_source
_atom_type_scat_dispersion_source
C 0.01920 0.00962 2.31000 1.02000 1.58860 0.86500 20.84390 10.20750 0.56870 51.65120 0.215599998832 'International Tables Volume C Table 6.1.1.4 (pp. 500-502)' 'Henke, Gullikson and Davis, At. Data and Nucl. Data Tables, 1993, 54, 2'
H 0.00000 0.00000 0.49300 0.32291 0.14019 0.04081 10.51090 26.12570 3.14236 57.79970 0.0030380000826 'International Tables Volume C Table 6.1.1.4 (pp. 500-502)' 'Henke, Gullikson and Davis, At. Data and Nucl. Data Tables, 1993, 54, 2'
O 0.05239 0.03377 3.04850 2.28680 1.54630 0.86700 13.27710 5.70110 0.32390 32.90890 0.250800013542 'International Tables Volume C Table 6.1.1.4 (pp. 500-502)' 'Henke, Gullikson and Davis, At. Data and Nucl. Data Tables, 1993, 54, 2'
N 0.03256 0.01839 12.21260 3.13220 2.01250 1.16630 0.00570 9.89330 28.99750 0.58260 -11.5290002823 'International Tables Volume C Table 6.1.1.4 (pp. 500-502)' 'Henke, Gullikson and Davis, At. Data and Nucl. Data Tables, 1993, 54, 2'
S 0.33537 0.55136 6.90530 5.20340 1.43790 1.58630 1.46790 22.21510 0.25360 56.17200 0.866900026798 'International Tables Volume C Table 6.1.1.4 (pp. 500-502)' 'Henke, Gullikson and Davis, At. Data and Nucl. Data Tables, 1993, 54, 2'
Au -4.01093 7.72879 16.88190 18.59130 25.55820 5.86000 0.46110 8.62160 1.48260 36.39560 12.0657997131 'International Tables Volume C Table 6.1.1.4 (pp. 500-502)' 'Henke, Gullikson and Davis, At. Data and Nucl. Data Tables, 1993, 54, 2'

loop_
_exptl_crystal_face_index_h
_exptl_crystal_face_index_k
_exptl_crystal_face_index_l
_exptl_crystal_face_perp_dist
_exptl_oxdiff_crystal_face_indexfrac_h
_exptl_oxdiff_crystal_face_indexfrac_k
_exptl_oxdiff_crystal_face_indexfrac_l
_exptl_oxdiff_crystal_face_x
_exptl_oxdiff_crystal_face_y
_exptl_oxdiff_crystal_face_z
5 -4 3 0.0296 5.0000 -4.0000 3.0000 -0.5169 0.4024 0.7063
5 2 7 0.0470 5.0000 2.0000 7.0000 -0.7047 0.4727 -0.4713
-8 0 6 0.0109 -8.0000 -0.0000 6.0000 -0.4667 -0.8617 -0.1746
0 -5 -1 0.0349 0.0000 -5.0000 -1.0000 -0.0749 -0.0807 0.9348
-5 4 -4 0.0309 -5.0000 4.0000 -4.0000 0.6161 -0.3929 -0.6864
8 -1 -6 0.0104 8.0000 -1.0000 -6.0000 0.4319 0.8436 0.3576

loop_
_geom_angle_atom_site_label_1
_geom_angle_atom_site_label_2
_geom_angle_atom_site_label_3
_geom_angle
_geom_angle_site_symmetry_1
_geom_angle_site_symmetry_3
N1 Au1 S1 85.61(12) . .
N4 Au1 S1 170.73(11) . .
N4 Au1 N1 102.57(16) . .
C21 Au1 S1 90.84(14) . .
C21 Au1 N1 175.62(19) . .
C21 Au1 N4 81.17(18) . .
C9 S1 Au1 99.64(17) . .
C4 N1 Au1 117.2(3) . .
C1 N1 Au1 135.9(3) . .
C1 N1 C4 106.8(4) . .
C9 C4 N1 120.6(4) . .
C3 C4 N1 109.6(4) . .
C3 C4 C9 129.5(5) . .
C9 N2 C11 121.9(4) . .
H19b C19 H19a 108.3 . .
N4 C19 H19a 109.8(2) . .
N4 C19 H19b 109.8(2) . .
C22 C19 H19a 109.8(3) . .
C22 C19 H19b 109.8(3) . .
C22 C19 N4 109.2(4) . .
C11 C16 H16 120.3(3) . .
C15 C16 H16 120.3(3) . .
C15 C16 C11 119.4(5) . .
C14 C13 H13 120.8(3) . .
C12 C13 H13 120.8(3) . .
C12 C13 C14 118.4(5) . .
O1 N3 O2 123.3(5) . .
C14 N3 O2 119.0(4) . .
C14 N3 O1 117.8(4) . .
C19 N4 Au1 104.5(3) . .
C18 N4 Au1 108.9(3) . .
C18 N4 C19 110.1(4) . .
C17 N4 Au1 116.0(3) . .
C17 N4 C19 108.5(4) . .
C17 N4 C18 108.9(4) . .
C16 C11 N2 119.7(5) . .
C12 C11 N2 120.2(4) . .
C12 C11 C16 120.0(5) . .
H1 C1 N1 125.0(3) . .
C2 C1 N1 109.9(5) . .
C2 C1 H1 125.0(3) . .
C21 C22 C19 117.5(4) . .
C23 C22 C19 123.6(5) . .
C23 C22 C21 118.9(5) . .
N3 C14 C13 118.7(5) . .
C15 C14 C13 122.2(5) . .
C15 C14 N3 119.1(4) . .
C22 C21 Au1 112.6(4) . .
C26 C21 Au1 126.8(4) . .
C26 C21 C22 120.6(4) . .
C4 C9 S1 116.1(3) . .
N2 C9 S1 122.0(4) . .
N2 C9 C4 121.9(4) . .
C11 C12 C13 120.8(5) . .
H12 C12 C13 119.6(3) . .
H12 C12 C11 119.6(3) . .
C14 C15 C16 119.2(5) . .
H15 C15 C16 120.4(3) . .
H15 C15 C14 120.4(3) . .
H18a C18 N4 109.5 . .
H18b C18 N4 109.5 . .
H18b C18 H18a 109.5 . .
H18c C18 N4 109.5 . .
H18c C18 H18a 109.5 . .
H18c C18 H18b 109.5 . .
C25 C24 H24 119.7(3) . .
C23 C24 H24 119.7(3) . .
C23 C24 C25 120.5(5) . .
H26 C26 C21 120.1(3) . .
C25 C26 C21 119.9(5) . .
C25 C26 H26 120.1(3) . .
C26 C25 C24 120.0(5) . .
H25 C25 C24 120.0(3) . .
H25 C25 C26 120.0(3) . .
C24 C23 C22 119.9(5) . .
H23 C23 C22 120.0(3) . .
H23 C23 C24 120.0(3) . .
H2 C2 C1 126.5(3) . .
C3 C2 C1 107.1(5) . .
C3 C2 H2 126.5(3) . .
H17a C17 N4 109.5 . .
H17b C17 N4 109.5 . .
H17b C17 H17a 109.5 . .
H17c C17 N4 109.5 . .
H17c C17 H17a 109.5 . .
H17c C17 H17b 109.5 . .
C2 C3 C4 106.6(4) . .
H3 C3 C4 126.7(3) . .
H3 C3 C2 126.7(3) . .

loop_
_geom_bond_atom_site_label_1
_geom_bond_atom_site_label_2
_geom_bond_distance
_geom_bond_site_symmetry_2
Au1 S1 2.2797(11) .
Au1 N1 2.080(4) .
Au1 N4 2.144(4) .
Au1 C21 2.029(5) .
S1 C9 1.789(5) .
O2 N3 1.235(6) .
N1 C4 1.379(6) .
N1 C1 1.364(6) .
O1 N3 1.238(5) .
C4 C9 1.445(7) .
C4 C3 1.389(7) .
N2 C11 1.405(7) .
N2 C9 1.280(6) .
C19 H19a 0.9700 .
C19 H19b 0.9700 .
C19 N4 1.515(6) .
C19 C22 1.485(8) .
C16 H16 0.9300 .
C16 C11 1.410(7) .
C16 C15 1.384(7) .
C13 H13 0.9300 .
C13 C14 1.388(7) .
C13 C12 1.380(8) .
N3 C14 1.460(7) .
N4 C18 1.493(6) .
N4 C17 1.483(7) .
C11 C12 1.389(7) .
C1 H1 0.9300 .
C1 C2 1.386(7) .
C22 C21 1.400(7) .
C22 C23 1.408(7) .
C14 C15 1.386(7) .
C21 C26 1.386(8) .
C12 H12 0.9300 .
C15 H15 0.9300 .
C18 H18a 0.9600 .
C18 H18b 0.9600 .
C18 H18c 0.9600 .
C24 H24 0.9300 .
C24 C25 1.388(8) .
C24 C23 1.386(9) .
C26 H26 0.9300 .
C26 C25 1.390(7) .
C25 H25 0.9300 .
C23 H23 0.9300 .
C2 H2 0.9300 .
C2 C3 1.397(8) .
C17 H17a 0.9600 .
C17 H17b 0.9600 .
C17 H17c 0.9600 .
C3 H3 0.9300 .
